data_7218508
loop_
_publ_author_name
'Zitzer, Christina'
'Muesmann, Thomas W. T.'
'Christoffers, Jens'
'Schwickert, Christian'
'P\"ottgen, Rainer'
'Wickleder, Mathias S.'

_publ_section_title
;
 1,2,4,5-Benzenetetrasulfonic acid and 1,4-benzenedisulfonic acid as sulfo
 analogues of pyromellitic and terephthalic acids for building
 coordination polymers of manganese
;
_journal_issue 48
_journal_name_full CrystEngComm
_journal_page_first 11064
_journal_paper_doi 10.1039/C4CE01618A
_journal_volume 16
_journal_year 2014
_chemical_formula_sum 'C26 H40 Mn N4 O16 S4'
_chemical_formula_weight 847.80
_chemical_name_common (hydroxymethyldihydropyrrolium)(manganese(II)-(benezenetetrasulfonate))(N-methylpyrrolidone)
_space_group_crystal_system monoclinic
_space_group_IT_number 14
_space_group_name_Hall '-P 2ybc'
_space_group_name_H-M_alt 'P 1 21/c 1'
_symmetry_space_group_name_Hall '-P 2ybc'
_symmetry_space_group_name_H-M 'P 1 21/c 1'
_atom_sites_solution_hydrogens mixed
_atom_sites_solution_primary iterative
_audit_creation_method SHELXL-97
_cell_angle_alpha 90
_cell_angle_beta 113.529(3)
_cell_angle_gamma 90
_cell_formula_units_Z 2
_cell_length_a 9.3170(7)
_cell_length_b 10.4919(7)
_cell_length_c 19.4487(12)
_cell_measurement_temperature 120(2)
_cell_volume 1743.1(2)
_computing_cell_refinement 'Bruker SAINT'
_computing_data_collection 'Bruker APEX2'
_computing_data_reduction 'Bruker SAINT'
_computing_molecular_graphics 'Olex2 (Dolomanov et al., 2009)'
_computing_publication_material 'Olex2 (Dolomanov et al., 2009)'
_computing_structure_refinement 'XL (Sheldrick, 2008)'
_computing_structure_solution 'XS (Sheldrick, 2008)'
_diffrn_ambient_temperature 120.15
_diffrn_measured_fraction_theta_full 0.970
_diffrn_measured_fraction_theta_max 0.962
_diffrn_radiation_type MoK\a
_diffrn_radiation_wavelength 0.71073
_diffrn_reflns_av_R_equivalents 0.0512
_diffrn_reflns_av_unetI/netI 0.0384
_diffrn_reflns_Laue_measured_fraction_full 0.970
_diffrn_reflns_Laue_measured_fraction_max 0.962
_diffrn_reflns_limit_h_max 13
_diffrn_reflns_limit_h_min -13
_diffrn_reflns_limit_k_max 15
_diffrn_reflns_limit_k_min -15
_diffrn_reflns_limit_l_max 28
_diffrn_reflns_limit_l_min -28
_diffrn_reflns_number 77638
_diffrn_reflns_point_group_measured_fraction_full 0.970
_diffrn_reflns_point_group_measured_fraction_max 0.962
_diffrn_reflns_theta_full 25.242
_diffrn_reflns_theta_max 31.875
_diffrn_reflns_theta_min 2.252
_exptl_absorpt_coefficient_mu 0.697
_exptl_absorpt_correction_T_max 0.935
_exptl_absorpt_correction_T_min 0.863
_exptl_absorpt_correction_type numerical
_exptl_crystal_colour colourless
_exptl_crystal_density_diffrn 1.615
_exptl_crystal_description needles
_exptl_crystal_F_000 882
_exptl_crystal_size_max 0.218
_exptl_crystal_size_mid 0.135
_exptl_crystal_size_min 0.098
_refine_diff_density_max 1.104
_refine_diff_density_min -0.465
_refine_diff_density_rms 0.084
_refine_ls_extinction_method none
_refine_ls_goodness_of_fit_ref 1.029
_refine_ls_hydrogen_treatment mixed
_refine_ls_matrix_type full
_refine_ls_number_parameters 320
_refine_ls_number_reflns 5757
_refine_ls_number_restraints 2
_refine_ls_restrained_S_all 1.029
_refine_ls_R_factor_all 0.0818
_refine_ls_R_factor_gt 0.0501
_refine_ls_shift/su_max 0.001
_refine_ls_shift/su_mean 0.000
_refine_ls_structure_factor_coef Fsqd
_refine_ls_weighting_details 'w=1/[\s^2^(Fo^2^)+(0.0781P)^2^+0.9186P] where P=(Fo^2^+2Fc^2^)/3'
_refine_ls_weighting_scheme calc
_refine_ls_wR_factor_gt 0.1310
_refine_ls_wR_factor_ref 0.1484
_reflns_Friedel_coverage 0.000
_reflns_number_gt 4016
_reflns_number_total 5757
_reflns_threshold_expression 'I > 2\s(I)'
_cod_data_source_file c4ce01618a1.cif
_cod_data_source_block c:\cz211a\cz211a
_cod_depositor_comments 'Adding full bibliography for 7218507--7218511.cif.'
_cod_database_code 7218508
_shelx_space_group_comment
;
The symmetry employed for this shelxl refinement is uniquely defined
by the following loop, which should always be used as a source of
symmetry information in preference to the above space-group names.
They are only intended as comments.
;
_olex2_refinement_description
;
1. Fixed Uiso
 At 1.2 times of:
  All C(H) groups, All C(H,H) groups
 At 1.5 times of:
  All C(H,H,H) groups
2. Restrained distances
 O2-H2
 0.85 with sigma of 0.001
 C22A-C23A
 1.5 with sigma of 0.001
3. Others
 Fixed Sof: O11(0.6) O12(0.6) O13(0.6) O14(0.6) O15(0.6) O16(0.6) O11A(0.4)
 O12A(0.4) O13A(0.4) O14A(0.4) O15A(0.4) O16A(0.4) O2(0.7) H2(0.7) C21(0.7)
 C22(0.7) H22a(0.7) H22b(0.7) C23(0.7) H23a(0.7) H23b(0.7) C24(0.7) H24a(0.7)
 H24b(0.7) N2(0.7) C25(0.7) H25a(0.7) H25b(0.7) H25c(0.7) O2A(0.3) C21A(0.3)
 C22A(0.3) C23A(0.3) C24A(0.3) N2A(0.3) C25A(0.3)
4.a Secondary CH2 refined with riding coordinates:
 C12(H12a,H12b), C13(H13a,H13b), C14(H14a,H14b), C22(H22a,H22b), C23(H23a,
 H23b), C24(H24a,H24b)
4.b Aromatic/amide H refined with riding coordinates:
 C3(H3)
4.c Idealised Me refined as rotating group:
 C15(H15a,H15b,H15c), C25(H25a,H25b,H25c)
;
_olex2_submission_special_instructions 'No special instructions were received'

loop_
_space_group_symop_operation_xyz
'x, y, z'
'-x, y+1/2, -z+1/2'
'-x, -y, -z'
'x, -y-1/2, z-1/2'

loop_
_atom_site_label
_atom_site_type_symbol
_atom_site_fract_x
_atom_site_fract_y
_atom_site_fract_z
_atom_site_U_iso_or_equiv
_atom_site_adp_type
_atom_site_occupancy
_atom_site_site_symmetry_order
_atom_site_calc_flag
_atom_site_refinement_flags_posn
_atom_site_refinement_flags_adp
_atom_site_refinement_flags_occupancy
_atom_site_disorder_assembly
_atom_site_disorder_group
Mn1 Mn -0.5000 -0.5000 -0.5000 0.03169(14) Uani 1 2 d S T P A .
S1 S -0.20067(7) -0.71239(5) -0.45955(3) 0.02803(14) Uani 1 1 d . . . A .
S2 S -0.34043(6) -0.54191(5) -0.62995(3) 0.02593(13) Uani 1 1 d . . . A .
C1 C -0.0957(2) -0.59116(18) -0.48621(11) 0.0202(4) Uani 1 1 d . . . A .
C2 C -0.1511(2) -0.52547(18) -0.55482(11) 0.0202(4) Uani 1 1 d . . . A .
C3 C -0.0530(2) -0.43617(18) -0.56686(11) 0.0207(4) Uani 1 1 d . . . A .
H3 H -0.0894 -0.3921 -0.6134 0.025 Uiso 1 1 calc R . . A .
O11 O -0.3212(5) -0.6444(4) -0.44421(19) 0.0315(8) Uani 0.6 1 d . . . B 1
O12 O -0.2639(5) -0.7990(4) -0.5219(2) 0.0369(8) Uani 0.6 1 d . . . C 1
O13 O -0.0855(5) -0.7686(4) -0.3927(3) 0.0356(9) Uani 0.6 1 d . . . D 1
O14 O -0.4531(3) -0.5498(3) -0.59794(15) 0.0303(6) Uani 0.6 1 d . . . E 1
O15 O -0.3330(4) -0.6632(3) -0.66860(17) 0.0304(6) Uani 0.6 1 d . . . F 1
O16 O -0.3577(5) -0.4358(3) -0.6788(2) 0.0319(8) Uani 0.6 1 d . . . G 1
O11A O -0.3576(7) -0.6622(7) -0.4780(4) 0.0432(15) Uani 0.4 1 d . . . A 2
O12A O -0.1977(8) -0.8234(6) -0.5019(5) 0.0479(17) Uani 0.4 1 d . . . A 2
O13A O -0.1176(9) -0.7229(7) -0.3796(5) 0.0502(18) Uani 0.4 1 d . . . A 2
O14A O -0.4476(6) -0.4711(5) -0.6007(3) 0.0426(12) Uani 0.4 1 d . . . A 2
O15A O -0.3859(8) -0.6712(5) -0.6385(4) 0.0623(18) Uani 0.4 1 d . . . A 2
O16A O -0.3301(8) -0.4785(5) -0.6917(4) 0.0365(14) Uani 0.4 1 d . . . A 2
O1 O -0.3198(2) -0.3560(2) -0.46676(12) 0.0458(5) Uani 1 1 d . . . . .
C11 C -0.2125(3) -0.3320(3) -0.40559(16) 0.0441(7) Uani 1 1 d . . . . .
C12 C -0.1772(4) -0.4061(4) -0.33248(18) 0.0612(10) Uani 1 1 d . . . . .
H12A H -0.2529 -0.3838 -0.3104 0.073 Uiso 1 1 calc R . . . .
H12B H -0.1817 -0.4992 -0.3416 0.073 Uiso 1 1 calc R . . . .
C13 C -0.0143(4) -0.3655(5) -0.2818(2) 0.0775(13) Uani 1 1 d . . . . .
H13A H 0.0648 -0.4258 -0.2848 0.093 Uiso 1 1 calc R . . . .
H13B H -0.0028 -0.3596 -0.2291 0.093 Uiso 1 1 calc R . . . .
C14 C 0.0019(5) -0.2320(5) -0.3131(3) 0.0866(16) Uani 1 1 d . . . . .
H14A H -0.0276 -0.1629 -0.2866 0.104 Uiso 1 1 calc R . . . .
H14B H 0.1098 -0.2172 -0.3092 0.104 Uiso 1 1 calc R . . . .
N1 N -0.1080(3) -0.2416(3) -0.39049(19) 0.0633(9) Uani 1 1 d . . . . .
C15 C -0.1094(5) -0.1478(4) -0.4487(3) 0.0776(13) Uani 1 1 d . . . . .
H15A H -0.0148 -0.1587 -0.4585 0.116 Uiso 1 1 calc GR . . . .
H15B H -0.1123 -0.0610 -0.4306 0.116 Uiso 1 1 calc GR . . . .
H15C H -0.2021 -0.1623 -0.4950 0.116 Uiso 1 1 calc GR . . . .
O2 O 0.6720(3) -0.6052(2) -0.16779(15) 0.0324(5) Uani 0.7 1 d D . . H 1
H2 H 0.649(5) -0.6812(16) -0.161(3) 0.061(15) Uiso 0.7 1 d D . . I 1
C21 C 0.5764(6) -0.5344(4) -0.1538(2) 0.0240(8) Uani 0.7 1 d . . . H 1
C22 C 0.4374(4) -0.5773(3) -0.1381(2) 0.0339(7) Uani 0.7 1 d . . . H 1
H22A H 0.4683 -0.6427 -0.0981 0.041 Uiso 0.7 1 calc R . . H 1
H22B H 0.3537 -0.6124 -0.1838 0.041 Uiso 0.7 1 calc R . . H 1
C23 C 0.3839(10) -0.4547(7) -0.1129(4) 0.0593(18) Uani 0.7 1 d . . . H 1
H23A H 0.2682 -0.4493 -0.1339 0.071 Uiso 0.7 1 calc R . . H 1
H23B H 0.4240 -0.4506 -0.0575 0.071 Uiso 0.7 1 calc R . . H 1
C24 C 0.4523(8) -0.3487(4) -0.1430(3) 0.0585(15) Uani 0.7 1 d . . . H 1
H24A H 0.3744 -0.3152 -0.1910 0.070 Uiso 0.7 1 calc R . . H 1
H24B H 0.4910 -0.2780 -0.1065 0.070 Uiso 0.7 1 calc R . . H 1
N2 N 0.5830(4) -0.4139(3) -0.15395(16) 0.0312(6) Uani 0.7 1 d . . . H 1
C25 C 0.6994(9) -0.3466(5) -0.1717(4) 0.068(2) Uani 0.7 1 d . . . H 1
H25A H 0.7728 -0.3037 -0.1266 0.101 Uiso 0.7 1 calc GR . . H 1
H25B H 0.6477 -0.2832 -0.2108 0.101 Uiso 0.7 1 calc GR . . H 1
H25C H 0.7565 -0.4073 -0.1896 0.101 Uiso 0.7 1 calc GR . . H 1
O2A O 0.4788(14) -0.6484(11) -0.1460(6) 0.085(3) Uiso 0.3 1 d . . . J 2
C21A C 0.5390(15) -0.5428(12) -0.1494(8) 0.031(3) Uiso 0.3 1 d . . . J 2
C22A C 0.6795(19) -0.5192(12) -0.1661(8) 0.069(3) Uiso 0.3 1 d D . . J 2
C23A C 0.673(3) -0.3763(12) -0.1677(16) 0.098(8) Uiso 0.3 1 d D . . J 2
C24A C 0.537(2) -0.3317(18) -0.1490(10) 0.082(5) Uiso 0.3 1 d . . . J 2
N2A N 0.4697(19) -0.4386(15) -0.1404(9) 0.090(4) Uiso 0.3 1 d . . . J 2
C25A C 0.336(4) -0.447(4) -0.1254(19) 0.121(12) Uiso 0.3 1 d . . . J 2

loop_
_atom_site_aniso_label
_atom_site_aniso_U_11
_atom_site_aniso_U_22
_atom_site_aniso_U_33
_atom_site_aniso_U_23
_atom_site_aniso_U_13
_atom_site_aniso_U_12
Mn1 0.0186(2) 0.0421(3) 0.0339(3) -0.0038(2) 0.0100(2) -0.00461(19)
S1 0.0240(3) 0.0294(3) 0.0293(3) 0.0110(2) 0.0093(2) -0.0026(2)
S2 0.0249(3) 0.0249(2) 0.0217(2) 0.00196(18) 0.0027(2) -0.00373(19)
C1 0.0202(9) 0.0199(8) 0.0216(9) 0.0024(7) 0.0096(7) -0.0001(7)
C2 0.0196(9) 0.0208(8) 0.0204(9) 0.0006(7) 0.0082(7) 0.0009(7)
C3 0.0211(9) 0.0212(8) 0.0203(9) 0.0033(7) 0.0088(7) 0.0031(7)
O11 0.0219(18) 0.0471(19) 0.0277(17) 0.0099(16) 0.0122(15) -0.0022(14)
O12 0.044(2) 0.032(2) 0.0373(19) -0.0005(14) 0.0182(18) -0.0153(17)
O13 0.0222(18) 0.042(2) 0.035(2) 0.0264(17) 0.0033(14) 0.0001(14)
O14 0.0174(12) 0.0513(18) 0.0205(12) -0.0038(13) 0.0056(10) -0.0014(13)
O15 0.0329(16) 0.0308(14) 0.0269(14) -0.0102(11) 0.0112(12) -0.0081(11)
O16 0.0306(18) 0.0294(19) 0.0249(17) 0.0088(14) -0.0002(13) -0.0030(15)
O11A 0.023(3) 0.051(3) 0.054(4) 0.016(3) 0.015(3) -0.003(2)
O12A 0.040(4) 0.025(3) 0.077(5) 0.007(3) 0.021(4) -0.002(3)
O13A 0.040(4) 0.055(4) 0.057(4) 0.027(3) 0.021(3) 0.001(3)
O14A 0.021(2) 0.049(3) 0.051(3) 0.013(3) 0.007(2) 0.000(2)
O15A 0.074(5) 0.031(2) 0.053(4) 0.000(2) -0.006(3) -0.017(3)
O16A 0.043(3) 0.031(3) 0.027(3) -0.001(2) 0.006(2) 0.003(2)
O1 0.0309(10) 0.0579(12) 0.0485(11) -0.0115(9) 0.0157(9) -0.0101(9)
C11 0.0252(12) 0.0632(17) 0.0456(15) -0.0266(13) 0.0159(11) -0.0044(11)
C12 0.0366(17) 0.104(3) 0.0411(17) -0.0218(17) 0.0135(14) -0.0079(17)
C13 0.0427(19) 0.132(4) 0.050(2) -0.046(2) 0.0108(16) -0.007(2)
C14 0.0397(19) 0.120(4) 0.092(3) -0.073(3) 0.018(2) -0.021(2)
N1 0.0336(13) 0.0728(18) 0.089(2) -0.0481(17) 0.0297(15) -0.0190(13)
C15 0.068(3) 0.0505(19) 0.135(4) -0.021(2) 0.063(3) -0.0167(18)
O2 0.0345(13) 0.0268(11) 0.0449(14) 0.0059(10) 0.0254(12) 0.0097(10)
C21 0.026(2) 0.0253(17) 0.0240(17) 0.0031(11) 0.0136(16) 0.0033(14)
C22 0.0342(18) 0.0343(17) 0.0405(19) 0.0121(14) 0.0223(15) 0.0144(14)
C23 0.073(4) 0.073(4) 0.046(3) 0.018(2) 0.039(3) 0.044(3)
C24 0.103(4) 0.0312(19) 0.046(2) -0.0015(16) 0.035(3) 0.037(2)
N2 0.0444(17) 0.0192(11) 0.0275(13) -0.0015(10) 0.0118(13) -0.0010(12)
C25 0.085(5) 0.037(2) 0.076(4) 0.011(2) 0.027(3) -0.027(3)

loop_
_atom_type_symbol
_atom_type_description
_atom_type_scat_dispersion_real
_atom_type_scat_dispersion_imag
_atom_type_scat_source
C C 0.0033 0.0016 'International Tables Vol C Tables 4.2.6.8 and 6.1.1.4'
H H 0.0000 0.0000 'International Tables Vol C Tables 4.2.6.8 and 6.1.1.4'
Mn Mn 0.3368 0.7283 'International Tables Vol C Tables 4.2.6.8 and 6.1.1.4'
N N 0.0061 0.0033 'International Tables Vol C Tables 4.2.6.8 and 6.1.1.4'
O O 0.0106 0.0060 'International Tables Vol C Tables 4.2.6.8 and 6.1.1.4'
S S 0.1246 0.1234 'International Tables Vol C Tables 4.2.6.8 and 6.1.1.4'

loop_
_geom_angle_atom_site_label_1
_geom_angle_atom_site_label_2
_geom_angle_atom_site_label_3
_geom_angle
_geom_angle_site_symmetry_1
_geom_angle_site_symmetry_3
O11A Mn1 O11A 180.0 3_444 .
O11A Mn1 O14A 93.0(2) . 3_444
O11A Mn1 O14A 87.0(2) . .
O11A Mn1 O14A 87.0(2) 3_444 3_444
O11A Mn1 O14A 93.0(2) 3_444 .
O11A Mn1 O1 98.86(19) 3_444 3_444
O11A Mn1 O1 98.87(19) . .
O11A Mn1 O1 81.14(19) . 3_444
O11A Mn1 O1 81.14(19) 3_444 .
O14A Mn1 O14A 180.0 . 3_444
O1 Mn1 O14A 104.48(16) 3_444 .
O1 Mn1 O14A 104.48(16) . 3_444
O1 Mn1 O14A 75.52(16) 3_444 3_444
O1 Mn1 O14A 75.52(16) . .
O1 Mn1 O1 180.0 3_444 .
O11A S1 C1 106.3(3) . .
O12A S1 C1 105.7(3) . .
O12A S1 O11A 113.6(4) . .
O12A S1 O13A 115.7(4) . .
O13A S1 C1 104.2(3) . .
O13A S1 O11A 110.3(4) . .
O14A S2 C2 103.1(2) . .
O15A S2 C2 109.9(3) . .
O15A S2 O14A 107.6(4) . .
O16A S2 C2 105.6(3) . .
O16A S2 O14A 111.4(3) . .
O16A S2 O15A 118.2(4) . .
C2 C1 S1 125.73(15) . .
C3 C1 S1 115.28(14) 3_544 .
C3 C1 C2 118.99(18) 3_544 .
C1 C2 S2 126.57(15) . .
C3 C2 S2 115.21(14) . .
C3 C2 C1 118.22(18) . .
C1 C3 C2 122.79(18) 3_544 .
C1 C3 H3 118.6 3_544 .
C2 C3 H3 118.6 . .
S1 O11A Mn1 146.6(4) . .
S2 O14A Mn1 132.0(3) . .
C11 O1 Mn1 131.7(2) . .
O1 C11 C12 125.4(3) . .
O1 C11 N1 127.5(3) . .
N1 C11 C12 107.1(3) . .
C11 C12 H12A 110.9 . .
C11 C12 H12B 110.9 . .
H12A C12 H12B 108.9 . .
C13 C12 C11 104.5(3) . .
C13 C12 H12A 110.9 . .
C13 C12 H12B 110.9 . .
C12 C13 H13A 111.1 . .
C12 C13 H13B 111.1 . .
C12 C13 C14 103.2(3) . .
H13A C13 H13B 109.1 . .
C14 C13 H13A 111.1 . .
C14 C13 H13B 111.1 . .
C13 C14 H14A 111.4 . .
C13 C14 H14B 111.4 . .
H14A C14 H14B 109.3 . .
N1 C14 C13 101.9(3) . .
N1 C14 H14A 111.4 . .
N1 C14 H14B 111.4 . .
C11 N1 C14 116.0(4) . .
C11 N1 C15 121.8(3) . .
C14 N1 C15 122.0(3) . .
N1 C15 H15A 109.5 . .
N1 C15 H15B 109.5 . .
N1 C15 H15C 109.5 . .
H15A C15 H15B 109.5 . .
H15A C15 H15C 109.5 . .
H15B C15 H15C 109.5 . .
C21 O2 H2 106(3) . .
O2 C21 C22 126.9(4) . .
N2 C21 O2 123.0(4) . .
N2 C21 C22 110.1(4) . .
C21 C22 H22A 111.1 . .
C21 C22 H22B 111.1 . .
C21 C22 C23 103.3(4) . .
H22A C22 H22B 109.1 . .
C23 C22 H22A 111.1 . .
C23 C22 H22B 111.1 . .
C22 C23 H23A 110.8 . .
C22 C23 H23B 110.8 . .
H23A C23 H23B 108.9 . .
C24 C23 C22 104.6(4) . .
C24 C23 H23A 110.8 . .
C24 C23 H23B 110.8 . .
C23 C24 H24A 111.3 . .
C23 C24 H24B 111.3 . .
H24A C24 H24B 109.2 . .
N2 C24 C23 102.4(3) . .
N2 C24 H24A 111.3 . .
N2 C24 H24B 111.3 . .
C21 N2 C24 114.6(4) . .
C21 N2 C25 122.0(4) . .
C25 N2 C24 123.1(4) . .
N2 C25 H25A 109.5 . .
N2 C25 H25B 109.5 . .
N2 C25 H25C 109.5 . .
H25A C25 H25B 109.5 . .
H25A C25 H25C 109.5 . .
H25B C25 H25C 109.5 . .
O2A C21A C22A 127.4(13) . .
O2A C21A N2A 118.3(13) . .
N2A C21A C22A 114.3(12) . .
C21A C22A C23A 97.9(15) . .
C22A C23A C24A 109.5(19) . .
N2A C24A C23A 104.3(17) . .
C21A N2A C24A 114.0(17) . .
C21A N2A C25A 120(2) . .
C24A N2A C25A 126(2) . .

loop_
_geom_bond_atom_site_label_1
_geom_bond_atom_site_label_2
_geom_bond_distance
_geom_bond_site_symmetry_2
Mn1 O11A 2.095(7) 3_444
Mn1 O11A 2.095(7) .
Mn1 O14A 2.220(6) .
Mn1 O14A 2.221(6) 3_444
Mn1 O1 2.156(2) .
Mn1 O1 2.156(2) 3_444
S1 C1 1.802(2) .
S1 O11A 1.458(7) .
S1 O12A 1.433(8) .
S1 O13A 1.438(9) .
S2 C2 1.794(2) .
S2 O14A 1.525(6) .
S2 O15A 1.412(5) .
S2 O16A 1.410(7) .
C1 C2 1.404(3) .
C1 C3 1.388(3) 3_544
C2 C3 1.393(3) .
C3 C1 1.388(3) 3_544
C3 H3 0.9500 .
O1 C11 1.237(3) .
C11 C12 1.537(5) .
C11 N1 1.307(4) .
C12 H12A 0.9900 .
C12 H12B 0.9900 .
C12 C13 1.504(5) .
C13 H13A 0.9900 .
C13 H13B 0.9900 .
C13 C14 1.559(7) .
C14 H14A 0.9900 .
C14 H14B 0.9900 .
C14 N1 1.447(5) .
N1 C15 1.495(6) .
C15 H15A 0.9800 .
C15 H15B 0.9800 .
C15 H15C 0.9800 .
O2 H2 0.8500(10) .
O2 C21 1.270(5) .
C21 C22 1.512(6) .
C21 N2 1.267(5) .
C22 H22A 0.9900 .
C22 H22B 0.9900 .
C22 C23 1.530(7) .
C23 H23A 0.9900 .
C23 H23B 0.9900 .
C23 C24 1.511(10) .
C24 H24A 0.9900 .
C24 H24B 0.9900 .
C24 N2 1.484(6) .
N2 C25 1.446(7) .
C25 H25A 0.9800 .
C25 H25B 0.9800 .
C25 H25C 0.9800 .
O2A C21A 1.255(16) .
C21A C22A 1.490(19) .
C21A N2A 1.32(2) .
C22A C23A 1.5003(10) .
C23A C24A 1.52(3) .
C24A N2A 1.33(2) .
N2A C25A 1.39(4) .

loop_
_geom_torsion_atom_site_label_1
_geom_torsion_atom_site_label_2
_geom_torsion_atom_site_label_3
_geom_torsion_atom_site_label_4
_geom_torsion
_geom_torsion_site_symmetry_1
_geom_torsion_site_symmetry_4
Mn1 O1 C11 C12 0.9(4) . .
Mn1 O1 C11 N1 -179.8(2) . .
S1 C1 C2 S2 2.6(3) . .
S1 C1 C2 C3 -178.67(15) . .
S2 C2 C3 C1 178.17(16) . 3_544
C1 S1 O11A Mn1 -20.5(8) . .
C1 C2 C3 C1 -0.7(3) . 3_544
C2 S2 O14A Mn1 -59.6(4) . .
C3 C1 C2 S2 -178.04(15) 3_544 .
C3 C1 C2 C3 0.7(3) 3_544 .
O11A S1 C1 C2 -47.5(3) . .
O11A S1 C1 C3 133.2(3) . 3_544
O12A S1 C1 C2 73.5(3) . .
O12A S1 C1 C3 -105.8(3) . 3_544
O12A S1 O11A Mn1 -136.3(8) . .
O13A S1 C1 C2 -164.1(3) . .
O13A S1 C1 C3 16.6(3) . 3_544
O13A S1 O11A Mn1 91.9(8) . .
O14A S2 C2 C1 74.9(3) . .
O14A S2 C2 C3 -103.8(3) . .
O15A S2 C2 C1 -39.5(4) . .
O15A S2 C2 C3 141.8(4) . .
O15A S2 O14A Mn1 56.5(5) . .
O16A S2 C2 C1 -168.0(3) . .
O16A S2 C2 C3 13.2(3) . .
O16A S2 O14A Mn1 -172.4(4) . .
O1 C11 C12 C13 164.4(3) . .
O1 C11 N1 C14 177.9(3) . .
O1 C11 N1 C15 2.2(5) . .
C11 C12 C13 C14 24.9(4) . .
C12 C11 N1 C14 -2.6(4) . .
C12 C11 N1 C15 -178.3(3) . .
C12 C13 C14 N1 -25.8(4) . .
C13 C14 N1 C11 18.4(4) . .
C13 C14 N1 C15 -166.0(3) . .
N1 C11 C12 C13 -15.1(4) . .
O2 C21 C22 C23 171.0(4) . .
O2 C21 N2 C24 174.7(4) . .
O2 C21 N2 C25 1.1(7) . .
C21 C22 C23 C24 20.5(6) . .
C22 C21 N2 C24 -2.9(5) . .
C22 C21 N2 C25 -176.5(4) . .
C22 C23 C24 N2 -21.6(6) . .
C23 C24 N2 C21 16.1(5) . .
C23 C24 N2 C25 -170.4(5) . .
N2 C21 C22 C23 -11.5(5) . .
O2A C21A C22A C23A 175.0(17) . .
O2A C21A N2A C24A -176.4(15) . .
O2A C21A N2A C25A 2(3) . .
C21A C22A C23A C24A 2(2) . .
C22A C21A N2A C24A 1(2) . .
C22A C21A N2A C25A 179(2) . .
C22A C23A C24A N2A -2(2) . .
C23A C24A N2A C21A 1(2) . .
C23A C24A N2A C25A -178(2) . .
N2A C21A C22A C23A -2.0(19) . .
